data_7207197
loop_
_publ_author_name
'Ferrando-Soria, Jes\'us'
'Rood, Marcus T. M.'
'Julve, Miguel'
'Lloret, Francesc'
'Journaux, Yves'
'Pas\'an, Jorge'
'Ruiz-P\'erez, Catalina'
'Fabelo, Oscar'
'Pardo, Emilio'

_publ_section_title
;
 Influence of the alkaline earth cations on the topology of MII/CuII
 mixed-metal--organic frameworks (M = Ca, Sr and Ba)
;
_journal_issue 3
_journal_name_full CrystEngComm
_journal_page_first 761
_journal_paper_doi 10.1039/c1ce06203d
_journal_volume 14
_journal_year 2012
_chemical_formula_sum 'C76 H120 Cu2 N6 O14 S2 Sr'
_chemical_formula_weight 1620.60
_space_group_IT_number 61
_symmetry_cell_setting orthorhombic
_symmetry_Int_Tables_number 61
_symmetry_space_group_name_Hall '-P 2ac 2ab'
_symmetry_space_group_name_H-M 'P b c a'
_atom_sites_solution_hydrogens geom
_atom_sites_solution_primary direct
_atom_sites_solution_secondary difmap
_audit_creation_method SHELXL-97
_cell_angle_alpha 90.00
_cell_angle_beta 90.00
_cell_angle_gamma 90.00
_cell_formula_units_Z 4
_cell_length_a 17.731(4)
_cell_length_b 15.981(3)
_cell_length_c 28.505(6)
_cell_measurement_temperature 100(2)
_cell_volume 8077(3)
_computing_cell_refinement 'HKL2000 (Otwinowski & Minor, 1997)'
_computing_data_collection 'MxCube (ESRF, 2006)'
_computing_data_reduction 'HKL2000 (Otwinowski & Minor, 1997)'
_computing_molecular_graphics 'Ortep-3 for Windows (Farrugia, 1997)'
_computing_publication_material 'WinGX publication routines (Farrugia, 1999)'
_computing_structure_refinement 'SHELXL-97 (Sheldrick, 1997)'
_computing_structure_solution 'SHELXS-97 (Sheldrick, 1997)'
_diffrn_ambient_temperature 100(2)
_diffrn_detector 'CCD plate'
_diffrn_detector_area_resol_mean 9.6
_diffrn_measured_fraction_theta_full 0.991
_diffrn_measured_fraction_theta_max 0.991
_diffrn_measurement_device_type 'Single-axis HUBER diffractometer'
_diffrn_measurement_method 'CCD rotation images, thick slices'
_diffrn_radiation_detector 'ADSC Q210r CCD (binned mode)'
_diffrn_radiation_monochromator 'Si 111'
_diffrn_radiation_probe x-ray
_diffrn_radiation_type 'monocromatic synchrotron'
_diffrn_radiation_wavelength 0.73790
_diffrn_reflns_av_R_equivalents 0.0465
_diffrn_reflns_av_sigmaI/netI 0.0251
_diffrn_reflns_limit_h_max 21
_diffrn_reflns_limit_h_min -22
_diffrn_reflns_limit_k_max 20
_diffrn_reflns_limit_k_min -20
_diffrn_reflns_limit_l_max 36
_diffrn_reflns_limit_l_min -36
_diffrn_reflns_number 64883
_diffrn_reflns_theta_full 28.23
_diffrn_reflns_theta_max 28.23
_diffrn_reflns_theta_min 1.90
_diffrn_source synchrotron
_diffrn_source_type 'ESRF-CRG BM16'
_exptl_absorpt_coefficient_mu 1.295
_exptl_absorpt_correction_type none
_exptl_crystal_colour blue
_exptl_crystal_density_diffrn 1.333
_exptl_crystal_density_method 'not measured'
_exptl_crystal_description Prism
_exptl_crystal_F_000 3432
_exptl_crystal_size_max 0.1
_exptl_crystal_size_mid 0.08
_exptl_crystal_size_min 0.07
_refine_diff_density_max 3.456
_refine_diff_density_min -1.217
_refine_diff_density_rms 0.105
_refine_ls_extinction_method none
_refine_ls_goodness_of_fit_ref 1.073
_refine_ls_hydrogen_treatment constr
_refine_ls_matrix_type full
_refine_ls_number_parameters 459
_refine_ls_number_reflns 8844
_refine_ls_number_restraints 0
_refine_ls_restrained_S_all 1.073
_refine_ls_R_factor_all 0.0579
_refine_ls_R_factor_gt 0.0551
_refine_ls_shift/su_max 0.001
_refine_ls_shift/su_mean 0.000
_refine_ls_structure_factor_coef Fsqd
_refine_ls_weighting_details 'calc w=1/[\s^2^(Fo^2^)+(0.0747P)^2^+21.5614P] where P=(Fo^2^+2Fc^2^)/3'
_refine_ls_weighting_scheme calc
_refine_ls_wR_factor_gt 0.1576
_refine_ls_wR_factor_ref 0.1602
_reflns_number_gt 8113
_reflns_number_total 8844
_reflns_threshold_expression >2sigma(I)
_cod_data_source_file c1ce06203d.txt
_cod_data_source_block Cu_Sr
_cod_database_code 7207197

loop_
_symmetry_equiv_pos_as_xyz
'x, y, z'
'-x+1/2, -y, z+1/2'
'x+1/2, -y+1/2, -z'
'-x, y+1/2, -z+1/2'
'-x, -y, -z'
'x-1/2, y, -z-1/2'
'-x-1/2, y-1/2, z'
'x, -y-1/2, z-1/2'

loop_
_atom_site_label
_atom_site_type_symbol
_atom_site_fract_x
_atom_site_fract_y
_atom_site_fract_z
_atom_site_U_iso_or_equiv
_atom_site_adp_type
_atom_site_occupancy
_atom_site_symmetry_multiplicity
_atom_site_calc_flag
_atom_site_refinement_flags
Cu1 Cu 0.251098(14) 0.247347(17) 0.499936(9) 0.00850(11) Uani 1 1 d .
Sr1 Sr 0.0000 0.0000 0.5000 0.00821(11) Uani 1 2 d S
N1 N 0.20746(11) 0.16571(12) 0.45644(7) 0.0097(4) Uani 1 1 d .
N2 N 0.29961(11) 0.32142(12) 0.54550(7) 0.0103(4) Uani 1 1 d .
N3 N 0.00638(11) 0.71270(14) 0.35866(8) 0.0146(4) Uani 1 1 d .
O1 O 0.17325(10) 0.20829(11) 0.54314(6) 0.0137(4) Uani 1 1 d .
O2 O 0.07978(10) 0.11430(11) 0.54566(6) 0.0149(4) Uani 1 1 d .
O3 O 0.10218(10) 0.07983(11) 0.45349(6) 0.0149(4) Uani 1 1 d .
O4 O 0.32186(10) 0.29624(11) 0.45579(6) 0.0133(4) Uani 1 1 d .
O5 O 0.41585(10) 0.38966(11) 0.45377(6) 0.0139(4) Uani 1 1 d .
O6 O 0.40042(10) 0.41420(11) 0.54809(6) 0.0143(4) Uani 1 1 d .
O7 O 0.0403(3) 0.1246(3) 0.26727(11) 0.0990(16) Uani 1 1 d .
S1 S 0.03947(5) 0.13837(6) 0.31742(3) 0.0361(2) Uani 1 1 d .
C1 C 0.13064(13) 0.15176(15) 0.52527(8) 0.0104(4) Uani 1 1 d .
C2 C 0.14578(13) 0.12928(14) 0.47365(8) 0.0098(4) Uani 1 1 d .
C3 C 0.22919(12) 0.14094(14) 0.41029(8) 0.0101(4) Uani 1 1 d .
C4 C 0.26568(13) 0.06361(15) 0.40411(9) 0.0130(5) Uani 1 1 d .
C5 C 0.28357(14) 0.03759(17) 0.35869(9) 0.0174(5) Uani 1 1 d .
H5 H 0.3082 -0.0132 0.3543 0.021 Uiso 1 1 calc R
C6 C 0.26526(15) 0.08605(18) 0.32034(9) 0.0211(6) Uani 1 1 d .
H6 H 0.2767 0.0676 0.2902 0.025 Uiso 1 1 calc R
C7 C 0.22967(15) 0.16247(18) 0.32690(9) 0.0196(5) Uani 1 1 d .
H7 H 0.2170 0.1948 0.3009 0.024 Uiso 1 1 calc R
C8 C 0.21246(13) 0.19173(16) 0.37181(9) 0.0139(5) Uani 1 1 d .
C9 C 0.28324(17) 0.00893(17) 0.44547(11) 0.0218(6) Uani 1 1 d .
H9A H 0.2674 0.0364 0.4738 0.026 Uiso 1 1 calc R
H9B H 0.3366 -0.0013 0.4468 0.026 Uiso 1 1 calc R
H9C H 0.2570 -0.0433 0.4424 0.026 Uiso 1 1 calc R
C10 C 0.17432(17) 0.27466(17) 0.37864(10) 0.0225(6) Uani 1 1 d .
H10A H 0.1671 0.3011 0.3487 0.027 Uiso 1 1 calc R
H10B H 0.2052 0.3097 0.3982 0.027 Uiso 1 1 calc R
H10C H 0.1263 0.2662 0.3934 0.027 Uiso 1 1 calc R
C11 C 0.36645(13) 0.35023(15) 0.47462(8) 0.0106(4) Uani 1 1 d .
C12 C 0.35677(13) 0.36495(14) 0.52768(8) 0.0102(4) Uani 1 1 d .
C13 C 0.27855(13) 0.33361(15) 0.59325(8) 0.0113(4) Uani 1 1 d .
C14 C 0.28937(15) 0.26952(16) 0.62593(9) 0.0175(5) Uani 1 1 d .
C15 C 0.26555(17) 0.28208(19) 0.67209(9) 0.0248(6) Uani 1 1 d .
H15 H 0.2723 0.2397 0.6941 0.030 Uiso 1 1 calc R
C16 C 0.23216(17) 0.3564(2) 0.68565(9) 0.0267(6) Uani 1 1 d .
H16 H 0.2165 0.3638 0.7165 0.032 Uiso 1 1 calc R
C17 C 0.22215(15) 0.41917(18) 0.65342(10) 0.0210(5) Uani 1 1 d .
H17 H 0.2005 0.4695 0.6628 0.025 Uiso 1 1 calc R
C18 C 0.24396(14) 0.40864(16) 0.60668(9) 0.0151(5) Uani 1 1 d .
C19 C 0.32693(19) 0.18958(18) 0.61113(11) 0.0274(6) Uani 1 1 d .
H19A H 0.3298 0.1522 0.6374 0.033 Uiso 1 1 calc R
H19B H 0.3769 0.2015 0.6000 0.033 Uiso 1 1 calc R
H19C H 0.2982 0.1639 0.5865 0.033 Uiso 1 1 calc R
C20 C 0.22922(18) 0.47633(18) 0.57134(11) 0.0258(6) Uani 1 1 d .
H20A H 0.2053 0.5229 0.5865 0.031 Uiso 1 1 calc R
H20B H 0.1968 0.4552 0.5471 0.031 Uiso 1 1 calc R
H20C H 0.2761 0.4942 0.5578 0.031 Uiso 1 1 calc R
C30 C -0.03203(15) 0.63417(16) 0.34167(10) 0.0186(5) Uani 1 1 d .
H30A H -0.0521 0.6445 0.3105 0.022 Uiso 1 1 calc R
H30B H -0.0744 0.6224 0.3622 0.022 Uiso 1 1 calc R
C31 C 0.01810(16) 0.55696(17) 0.33964(10) 0.0203(5) Uani 1 1 d .
H31A H 0.0503 0.5598 0.3122 0.024 Uiso 1 1 calc R
H31B H 0.0501 0.5551 0.3672 0.024 Uiso 1 1 calc R
C32 C -0.02984(17) 0.47851(18) 0.33743(12) 0.0269(6) Uani 1 1 d .
H32A H -0.0633 0.4820 0.3106 0.032 Uiso 1 1 calc R
H32B H -0.0608 0.4753 0.3654 0.032 Uiso 1 1 calc R
C33 C 0.01751(19) 0.39928(19) 0.33352(12) 0.0289(7) Uani 1 1 d .
H33A H -0.0151 0.3514 0.3323 0.043 Uiso 1 1 calc R
H33B H 0.0500 0.3949 0.3603 0.043 Uiso 1 1 calc R
H33C H 0.0475 0.4016 0.3055 0.043 Uiso 1 1 calc R
C34 C 0.03923(14) 0.70146(17) 0.40752(9) 0.0166(5) Uani 1 1 d .
H34A H 0.0540 0.7559 0.4195 0.020 Uiso 1 1 calc R
H34B H 0.0845 0.6676 0.4051 0.020 Uiso 1 1 calc R
C35 C -0.01379(16) 0.66073(17) 0.44278(9) 0.0185(5) Uani 1 1 d .
H35A H -0.0624 0.6884 0.4419 0.022 Uiso 1 1 calc R
H35B H -0.0212 0.6024 0.4346 0.022 Uiso 1 1 calc R
C36 C 0.0192(2) 0.6670(2) 0.49194(11) 0.0315(7) Uani 1 1 d .
H36A H 0.0240 0.7255 0.5005 0.038 Uiso 1 1 calc R
H36B H 0.0693 0.6425 0.4921 0.038 Uiso 1 1 calc R
C37 C -0.0298(2) 0.6225(3) 0.52796(12) 0.0423(9) Uani 1 1 d .
H37A H -0.0073 0.6275 0.5584 0.064 Uiso 1 1 calc R
H37B H -0.0342 0.5644 0.5198 0.064 Uiso 1 1 calc R
H37C H -0.0791 0.6476 0.5284 0.064 Uiso 1 1 calc R
C38 C -0.05200(15) 0.78283(16) 0.36129(9) 0.0178(5) Uani 1 1 d .
H38A H -0.0962 0.7616 0.3775 0.021 Uiso 1 1 calc R
H38B H -0.0313 0.8277 0.3802 0.021 Uiso 1 1 calc R
C39 C -0.07705(16) 0.81927(18) 0.31460(9) 0.0222(6) Uani 1 1 d .
H39A H -0.0999 0.7759 0.2955 0.027 Uiso 1 1 calc R
H39B H -0.0338 0.8412 0.2978 0.027 Uiso 1 1 calc R
C40 C -0.13403(17) 0.88926(18) 0.32338(10) 0.0235(6) Uani 1 1 d .
H40A H -0.1780 0.8664 0.3390 0.028 Uiso 1 1 calc R
H40B H -0.1117 0.9308 0.3439 0.028 Uiso 1 1 calc R
C41 C -0.1583(2) 0.9309(2) 0.27787(13) 0.0434(9) Uani 1 1 d .
H41A H -0.1940 0.9745 0.2846 0.065 Uiso 1 1 calc R
H41B H -0.1812 0.8901 0.2577 0.065 Uiso 1 1 calc R
H41C H -0.1150 0.9545 0.2626 0.065 Uiso 1 1 calc R
C42 C 0.07036(15) 0.73508(17) 0.32532(9) 0.0200(5) Uani 1 1 d .
H42A H 0.0499 0.7412 0.2940 0.024 Uiso 1 1 calc R
H42B H 0.1060 0.6890 0.3246 0.024 Uiso 1 1 calc R
C43 C 0.11284(17) 0.81528(18) 0.33815(11) 0.0254(6) Uani 1 1 d .
H43A H 0.1420 0.8055 0.3664 0.030 Uiso 1 1 calc R
H43B H 0.0766 0.8592 0.3449 0.030 Uiso 1 1 calc R
C44 C 0.16590(19) 0.8449(2) 0.29900(11) 0.0311(7) Uani 1 1 d .
H44A H 0.1978 0.8892 0.3112 0.037 Uiso 1 1 calc R
H44B H 0.1984 0.7988 0.2900 0.037 Uiso 1 1 calc R
C45 C 0.1260(2) 0.8767(2) 0.25599(12) 0.0376(8) Uani 1 1 d .
H45A H 0.1624 0.8975 0.2340 0.056 Uiso 1 1 calc R
H45B H 0.0922 0.9210 0.2647 0.056 Uiso 1 1 calc R
H45C H 0.0979 0.8319 0.2419 0.056 Uiso 1 1 calc R
C46 C 0.0619(2) 0.0419(2) 0.34497(14) 0.0408(8) Uani 1 1 d .
H46A H 0.0600 0.0486 0.3784 0.061 Uiso 1 1 calc R
H46B H 0.1117 0.0248 0.3359 0.061 Uiso 1 1 calc R
H46C H 0.0262 0.0000 0.3355 0.061 Uiso 1 1 calc R
C47 C -0.0558(3) 0.1404(3) 0.3334(2) 0.0776(19) Uani 1 1 d .
H47A H -0.0664 0.1912 0.3501 0.116 Uiso 1 1 calc R
H47B H -0.0667 0.0933 0.3532 0.116 Uiso 1 1 calc R
H47C H -0.0865 0.1377 0.3057 0.116 Uiso 1 1 calc R

loop_
_atom_site_aniso_label
_atom_site_aniso_U_11
_atom_site_aniso_U_22
_atom_site_aniso_U_33
_atom_site_aniso_U_23
_atom_site_aniso_U_13
_atom_site_aniso_U_12
Cu1 0.00626(18) 0.00812(18) 0.01113(19) -0.00346(9) 0.00190(10) -0.00377(12)
Sr1 0.00494(19) 0.00785(19) 0.0118(2) -0.00028(10) 0.00082(10) -0.00012(10)
N1 0.0083(9) 0.0096(9) 0.0110(9) -0.0020(7) 0.0022(7) -0.0032(7)
N2 0.0102(9) 0.0090(9) 0.0118(9) -0.0025(7) 0.0014(7) -0.0030(7)
N3 0.0151(10) 0.0166(11) 0.0121(10) -0.0026(8) 0.0015(7) 0.0036(8)
O1 0.0116(8) 0.0150(8) 0.0147(8) -0.0061(7) 0.0033(6) -0.0073(7)
O2 0.0124(8) 0.0174(9) 0.0148(8) -0.0052(7) 0.0058(7) -0.0072(7)
O3 0.0134(8) 0.0178(9) 0.0134(8) -0.0049(7) 0.0028(7) -0.0093(7)
O4 0.0104(8) 0.0155(8) 0.0140(8) -0.0045(7) 0.0027(6) -0.0073(7)
O5 0.0113(8) 0.0150(8) 0.0154(8) -0.0029(7) 0.0040(7) -0.0063(7)
O6 0.0132(8) 0.0149(8) 0.0147(8) -0.0032(7) 0.0002(7) -0.0073(7)
O7 0.121(4) 0.152(4) 0.0240(15) 0.028(2) 0.0174(19) 0.026(3)
S1 0.0281(4) 0.0422(5) 0.0381(5) 0.0101(4) 0.0010(3) 0.0011(3)
C1 0.0077(10) 0.0109(10) 0.0126(11) -0.0019(9) 0.0013(8) 0.0003(8)
C2 0.0091(10) 0.0089(10) 0.0115(11) -0.0014(8) 0.0017(8) -0.0015(8)
C3 0.0066(10) 0.0117(10) 0.0119(11) -0.0046(8) 0.0012(8) -0.0038(8)
C4 0.0090(10) 0.0128(11) 0.0173(11) -0.0031(9) 0.0005(9) -0.0024(9)
C5 0.0119(11) 0.0185(12) 0.0220(13) -0.0096(10) 0.0020(9) 0.0013(9)
C6 0.0201(13) 0.0290(14) 0.0143(12) -0.0098(11) 0.0026(10) 0.0002(11)
C7 0.0201(13) 0.0271(14) 0.0117(11) -0.0003(10) -0.0020(10) 0.0011(11)
C8 0.0116(11) 0.0159(11) 0.0141(11) -0.0024(9) -0.0005(9) -0.0006(9)
C9 0.0245(14) 0.0154(12) 0.0254(14) 0.0021(10) 0.0008(12) 0.0031(10)
C10 0.0269(14) 0.0194(13) 0.0212(13) 0.0009(10) -0.0028(11) 0.0085(11)
C11 0.0078(10) 0.0106(10) 0.0133(11) -0.0021(9) 0.0000(8) -0.0004(8)
C12 0.0087(10) 0.0088(10) 0.0131(11) -0.0017(8) -0.0001(9) -0.0008(8)
C13 0.0112(10) 0.0127(11) 0.0100(10) -0.0019(8) -0.0006(8) -0.0060(9)
C14 0.0180(12) 0.0161(12) 0.0184(12) 0.0011(10) -0.0045(10) -0.0050(10)
C15 0.0299(15) 0.0301(15) 0.0143(12) 0.0074(11) -0.0055(11) -0.0096(12)
C16 0.0273(15) 0.0419(17) 0.0108(12) -0.0045(11) 0.0007(10) -0.0093(13)
C17 0.0187(12) 0.0248(13) 0.0196(13) -0.0100(11) 0.0033(10) -0.0032(10)
C18 0.0147(11) 0.0152(12) 0.0155(11) -0.0037(9) 0.0025(9) -0.0032(9)
C19 0.0359(16) 0.0156(13) 0.0308(15) 0.0040(11) -0.0080(13) 0.0035(12)
C20 0.0328(16) 0.0157(12) 0.0290(15) 0.0026(11) 0.0075(12) 0.0084(12)
C30 0.0172(12) 0.0183(12) 0.0203(13) -0.0066(10) -0.0029(10) 0.0032(10)
C31 0.0204(12) 0.0177(13) 0.0226(13) -0.0054(10) -0.0006(11) 0.0057(11)
C32 0.0205(14) 0.0187(13) 0.0415(18) -0.0041(13) 0.0001(12) 0.0048(11)
C33 0.0316(15) 0.0173(14) 0.0377(17) 0.0017(12) 0.0076(14) 0.0073(12)
C34 0.0169(11) 0.0201(12) 0.0128(11) -0.0004(9) -0.0021(9) -0.0022(10)
C35 0.0209(12) 0.0182(12) 0.0165(12) 0.0010(10) 0.0017(10) 0.0001(10)
C36 0.0373(17) 0.0421(19) 0.0152(13) 0.0045(13) 0.0005(13) -0.0090(16)
C37 0.056(2) 0.050(2) 0.0210(15) 0.0103(15) 0.0110(16) -0.0066(19)
C38 0.0199(12) 0.0176(12) 0.0158(12) -0.0032(10) 0.0025(10) 0.0069(10)
C39 0.0245(14) 0.0244(14) 0.0178(13) -0.0021(10) 0.0005(10) 0.0108(11)
C40 0.0251(14) 0.0213(13) 0.0242(14) 0.0003(11) 0.0036(11) 0.0101(11)
C41 0.051(2) 0.046(2) 0.0329(18) 0.0048(15) 0.0027(16) 0.0315(18)
C42 0.0203(12) 0.0230(13) 0.0167(12) 0.0010(10) 0.0065(10) 0.0060(10)
C43 0.0270(14) 0.0233(14) 0.0259(14) 0.0056(11) 0.0071(12) -0.0001(12)
C44 0.0295(16) 0.0310(16) 0.0328(16) 0.0088(13) 0.0042(13) 0.0009(13)
C45 0.039(2) 0.045(2) 0.0287(17) 0.0078(14) 0.0061(14) 0.0085(16)
C46 0.042(2) 0.0310(17) 0.049(2) 0.0023(16) -0.0147(17) -0.0011(15)
C47 0.038(2) 0.066(3) 0.129(5) 0.034(3) 0.040(3) 0.025(2)

loop_
_atom_type_symbol
_atom_type_description
_atom_type_scat_dispersion_real
_atom_type_scat_dispersion_imag
_atom_type_scat_source
C C 0.0033 0.0016 'International Tables Vol C Tables 4.2.6.8 and 6.1.1.4'
H H 0.0000 0.0000 'International Tables Vol C Tables 4.2.6.8 and 6.1.1.4'
N N 0.0061 0.0033 'International Tables Vol C Tables 4.2.6.8 and 6.1.1.4'
O O 0.0106 0.0060 'International Tables Vol C Tables 4.2.6.8 and 6.1.1.4'
S S 0.1246 0.1234 'International Tables Vol C Tables 4.2.6.8 and 6.1.1.4'
Cu Cu 0.3201 1.2651 'International Tables Vol C Tables 4.2.6.8 and 6.1.1.4'
Sr Sr -1.5307 3.2498 'International Tables Vol C Tables 4.2.6.8 and 6.1.1.4'

loop_
_geom_angle_atom_site_label_1
_geom_angle_atom_site_label_2
_geom_angle_atom_site_label_3
_geom_angle
_geom_angle_site_symmetry_1
_geom_angle_site_symmetry_3
O4 Cu1 O1 174.03(7) . .
O4 Cu1 N2 84.41(8) . .
O1 Cu1 N2 94.91(8) . .
O4 Cu1 N1 96.49(8) . .
O1 Cu1 N1 84.67(8) . .
N2 Cu1 N1 175.32(8) . .
O3 Sr1 O3 180.00(7) . 5_556
O3 Sr1 O6 86.89(7) . 3_456
O3 Sr1 O6 93.11(7) 5_556 3_456
O3 Sr1 O6 93.11(7) . 7_655
O3 Sr1 O6 86.89(7) 5_556 7_655
O6 Sr1 O6 180.00(7) 3_456 7_655
O3 Sr1 O2 117.56(6) . 5_556
O3 Sr1 O2 62.44(6) 5_556 5_556
O6 Sr1 O2 75.19(6) 3_456 5_556
O6 Sr1 O2 104.81(6) 7_655 5_556
O3 Sr1 O2 62.44(6) . .
O3 Sr1 O2 117.56(6) 5_556 .
O6 Sr1 O2 104.81(6) 3_456 .
O6 Sr1 O2 75.19(6) 7_655 .
O2 Sr1 O2 180.00(7) 5_556 .
O3 Sr1 O5 71.31(6) . 7_655
O3 Sr1 O5 108.69(6) 5_556 7_655
O6 Sr1 O5 117.74(6) 3_456 7_655
O6 Sr1 O5 62.26(6) 7_655 7_655
O2 Sr1 O5 66.38(6) 5_556 7_655
O2 Sr1 O5 113.62(6) . 7_655
O3 Sr1 O5 108.69(6) . 3_456
O3 Sr1 O5 71.31(6) 5_556 3_456
O6 Sr1 O5 62.26(6) 3_456 3_456
O6 Sr1 O5 117.74(6) 7_655 3_456
O2 Sr1 O5 113.62(6) 5_556 3_456
O2 Sr1 O5 66.38(6) . 3_456
O5 Sr1 O5 180.00(7) 7_655 3_456
O3 Sr1 C2 161.61(6) . 5_556
O3 Sr1 C2 18.39(6) 5_556 5_556
O6 Sr1 C2 85.48(6) 3_456 5_556
O6 Sr1 C2 94.52(6) 7_655 5_556
O2 Sr1 C2 44.18(5) 5_556 5_556
O2 Sr1 C2 135.82(5) . 5_556
O5 Sr1 C2 97.66(6) 7_655 5_556
O5 Sr1 C2 82.34(6) 3_456 5_556
O3 Sr1 C2 18.39(6) . .
O3 Sr1 C2 161.61(6) 5_556 .
O6 Sr1 C2 94.52(6) 3_456 .
O6 Sr1 C2 85.48(6) 7_655 .
O2 Sr1 C2 135.82(5) 5_556 .
O2 Sr1 C2 44.18(5) . .
O5 Sr1 C2 82.34(6) 7_655 .
O5 Sr1 C2 97.66(6) 3_456 .
C2 Sr1 C2 180.00(5) 5_556 .
C2 N1 C3 116.09(19) . .
C2 N1 Cu1 112.47(16) . .
C3 N1 Cu1 131.42(15) . .
C12 N2 C13 119.5(2) . .
C12 N2 Cu1 113.45(16) . .
C13 N2 Cu1 126.98(15) . .
C30 N3 C34 111.7(2) . .
C30 N3 C42 109.4(2) . .
C34 N3 C42 108.30(19) . .
C30 N3 C38 108.69(19) . .
C34 N3 C38 107.54(19) . .
C42 N3 C38 111.3(2) . .
C1 O1 Cu1 113.02(15) . .
C1 O2 Sr1 119.67(15) . .
C2 O3 Sr1 120.79(15) . .
C11 O4 Cu1 113.36(15) . .
C11 O5 Sr1 119.94(16) . 3_556
C12 O6 Sr1 120.24(16) . 3_556
O7 S1 C47 105.7(3) . .
O7 S1 C46 107.6(2) . .
C47 S1 C46 96.7(2) . .
O2 C1 O1 126.0(2) . .
O2 C1 C2 117.8(2) . .
O1 C1 C2 116.20(19) . .
O3 C2 N1 128.1(2) . .
O3 C2 C1 118.8(2) . .
N1 C2 C1 113.16(19) . .
O3 C2 Sr1 40.83(12) . .
N1 C2 Sr1 166.58(16) . .
C1 C2 Sr1 78.32(12) . .
C8 C3 C4 120.7(2) . .
C8 C3 N1 120.4(2) . .
C4 C3 N1 118.9(2) . .
C5 C4 C3 118.8(2) . .
C5 C4 C9 120.5(2) . .
C3 C4 C9 120.6(2) . .
C6 C5 C4 121.0(2) . .
C5 C6 C7 119.7(2) . .
C6 C7 C8 121.2(2) . .
C3 C8 C7 118.6(2) . .
C3 C8 C10 120.5(2) . .
C7 C8 C10 120.9(2) . .
O5 C11 O4 125.3(2) . .
O5 C11 C12 118.3(2) . .
O4 C11 C12 116.3(2) . .
O6 C12 N2 128.6(2) . .
O6 C12 C11 119.0(2) . .
N2 C12 C11 112.33(19) . .
C14 C13 C18 120.4(2) . .
C14 C13 N2 120.0(2) . .
C18 C13 N2 119.5(2) . .
C15 C14 C13 118.8(3) . .
C15 C14 C19 121.4(3) . .
C13 C14 C19 119.8(2) . .
C16 C15 C14 121.1(3) . .
C17 C16 C15 119.8(3) . .
C16 C17 C18 121.0(3) . .
C17 C18 C13 119.0(2) . .
C17 C18 C20 120.3(2) . .
C13 C18 C20 120.7(2) . .
N3 C30 C31 115.0(2) . .
C32 C31 C30 110.2(2) . .
C31 C32 C33 112.4(2) . .
N3 C34 C35 114.7(2) . .
C36 C35 C34 110.0(2) . .
C35 C36 C37 111.7(3) . .
C39 C38 N3 115.9(2) . .
C38 C39 C40 109.3(2) . .
C41 C40 C39 111.6(2) . .
N3 C42 C43 114.5(2) . .
C42 C43 C44 112.7(3) . .
C45 C44 C43 114.1(3) . .

loop_
_geom_bond_atom_site_label_1
_geom_bond_atom_site_label_2
_geom_bond_distance
_geom_bond_site_symmetry_2
Cu1 O4 1.9411(17) .
Cu1 O1 1.9523(17) .
Cu1 N2 1.957(2) .
Cu1 N1 1.959(2) .
Sr1 O3 2.5822(17) .
Sr1 O3 2.5822(17) 5_556
Sr1 O6 2.6224(18) 3_456
Sr1 O6 2.6224(18) 7_655
Sr1 O2 2.6517(18) 5_556
Sr1 O2 2.6517(18) .
Sr1 O5 2.6593(17) 7_655
Sr1 O5 2.6593(17) 3_456
Sr1 C2 3.393(2) 5_556
Sr1 C2 3.393(2) .
N1 C2 1.333(3) .
N1 C3 1.427(3) .
N2 C12 1.330(3) .
N2 C13 1.425(3) .
N3 C30 1.508(3) .
N3 C34 1.520(3) .
N3 C42 1.523(3) .
N3 C38 1.527(3) .
O1 C1 1.283(3) .
O2 C1 1.229(3) .
O3 C2 1.246(3) .
O4 C11 1.287(3) .
O5 C11 1.232(3) .
O5 Sr1 2.6593(17) 3_556
O6 C12 1.248(3) .
O6 Sr1 2.6224(18) 3_556
O7 S1 1.447(4) .
S1 C47 1.749(4) .
S1 C46 1.776(4) .
C1 C2 1.538(3) .
C3 C8 1.396(3) .
C3 C4 1.406(3) .
C4 C5 1.396(3) .
C4 C9 1.500(4) .
C5 C6 1.378(4) .
C6 C7 1.387(4) .
C7 C8 1.397(3) .
C8 C10 1.501(3) .
C11 C12 1.540(3) .
C13 C14 1.398(3) .
C13 C18 1.400(3) .
C14 C15 1.396(4) .
C14 C19 1.501(4) .
C15 C16 1.382(5) .
C16 C17 1.372(4) .
C17 C18 1.398(4) .
C18 C20 1.501(4) .
C30 C31 1.522(4) .
C31 C32 1.516(4) .
C32 C33 1.523(4) .
C34 C35 1.522(4) .
C35 C36 1.522(4) .
C36 C37 1.523(4) .
C38 C39 1.519(4) .
C39 C40 1.528(4) .
C40 C41 1.520(4) .
C42 C43 1.531(4) .
C43 C44 1.535(4) .
C44 C45 1.504(5) .
